data_7232258
loop_
_publ_author_name
'Adjei, Jeanette A.'
'Lough, Alan J.'
'Gossage, Robert A.'

_publ_section_title
;
 Synthesis and characterisation of \k2-N,O-oxazoline-enolate complexes of
 nickel(ii): explorations in coordination chemistry and metal-mediated
 polymerisation
;
_journal_issue 7
_journal_name_full 'RSC Advances'
_journal_page_first 3956
_journal_paper_doi 10.1039/C8RA10304F
_journal_volume 9
_journal_year 2019
_chemical_formula_moiety 'C28 H26 N4 Ni O4'
_chemical_formula_sum 'C28 H26 N4 Ni O4'
_chemical_formula_weight 541.24
_space_group_crystal_system triclinic
_space_group_IT_number 2
_space_group_name_Hall '-P 1'
_space_group_name_H-M_alt 'P -1'
_symmetry_space_group_name_Hall '-P 1'
_symmetry_space_group_name_H-M 'P -1'
_atom_sites_solution_hydrogens geom
_audit_creation_method SHELXL-2016/6
_audit_update_record
;
2018-12-12 deposited with the CCDC.
2019-01-10 downloaded from the CCDC.
;
_cell_angle_alpha 103.140(3)
_cell_angle_beta 94.606(3)
_cell_angle_gamma 98.490(3)
_cell_formula_units_Z 2
_cell_length_a 6.9179(6)
_cell_length_b 9.6038(10)
_cell_length_c 20.210(2)
_cell_measurement_reflns_used 9875
_cell_measurement_temperature 150(2)
_cell_measurement_theta_max 26.28
_cell_measurement_theta_min 2.20
_cell_volume 1284.2(2)
_computing_cell_refinement APEX2
_computing_data_collection 'APEX2 (Bruker, 2014)'
_computing_data_reduction 'SAINT (Bruker, 2014)'
_computing_molecular_graphics 'PLATON (Spek, 2009)'
_computing_publication_material 'SHELXTL (Sheldrick, 2008)'
_computing_structure_refinement 'SHELXL-2016/6 (Sheldrick, 2016)'
_computing_structure_solution 'SHELXT (Sheldrick, 2015)'
_diffrn_ambient_temperature 150(2)
_diffrn_measured_fraction_theta_full 1.000
_diffrn_measured_fraction_theta_max 0.993
_diffrn_measurement_device_type 'Bruker Kappa APEX-DUO CCD'
_diffrn_measurement_method '\f and \w scans'
_diffrn_radiation_type MoK\a
_diffrn_radiation_wavelength 0.71073
_diffrn_reflns_av_R_equivalents 0.0449
_diffrn_reflns_av_unetI/netI 0.0307
_diffrn_reflns_Laue_measured_fraction_full 1.000
_diffrn_reflns_Laue_measured_fraction_max 0.993
_diffrn_reflns_limit_h_max 9
_diffrn_reflns_limit_h_min -9
_diffrn_reflns_limit_k_max 12
_diffrn_reflns_limit_k_min -12
_diffrn_reflns_limit_l_max 26
_diffrn_reflns_limit_l_min -26
_diffrn_reflns_number 52010
_diffrn_reflns_point_group_measured_fraction_full 1.000
_diffrn_reflns_point_group_measured_fraction_max 0.993
_diffrn_reflns_theta_full 25.242
_diffrn_reflns_theta_max 27.673
_diffrn_reflns_theta_min 2.084
_diffrn_source 'sealed tube with Bruker Triumph monochromator'
_exptl_absorpt_coefficient_mu 0.797
_exptl_absorpt_correction_T_max 0.7456
_exptl_absorpt_correction_T_min 0.7090
_exptl_absorpt_correction_type multi-scan
_exptl_absorpt_process_details 'SADABS (Bruker, 2014)'
_exptl_crystal_colour green
_exptl_crystal_density_diffrn 1.400
_exptl_crystal_description needle
_exptl_crystal_F_000 564
_exptl_crystal_size_max 0.250
_exptl_crystal_size_mid 0.080
_exptl_crystal_size_min 0.050
_refine_diff_density_max 0.361
_refine_diff_density_min -0.294
_refine_diff_density_rms 0.053
_refine_ls_extinction_method none
_refine_ls_goodness_of_fit_ref 1.024
_refine_ls_hydrogen_treatment constr
_refine_ls_matrix_type full
_refine_ls_number_parameters 338
_refine_ls_number_reflns 5966
_refine_ls_number_restraints 0
_refine_ls_restrained_S_all 1.024
_refine_ls_R_factor_all 0.0448
_refine_ls_R_factor_gt 0.0305
_refine_ls_shift/su_max 0.001
_refine_ls_shift/su_mean 0.000
_refine_ls_structure_factor_coef Fsqd
_refine_ls_weighting_details 'w=1/[\s^2^(Fo^2^)+(0.0239P)^2^+0.7976P] where P=(Fo^2^+2Fc^2^)/3'
_refine_ls_weighting_scheme calc
_refine_ls_wR_factor_gt 0.0640
_refine_ls_wR_factor_ref 0.0692
_reflns_Friedel_coverage 0.000
_reflns_number_gt 4939
_reflns_number_total 5966
_reflns_threshold_expression 'I > 2\s(I)'
_cod_data_source_file c8ra10304f2.cif
_cod_data_source_block d18101_a
_cod_database_code 7232258
_shelx_shelxl_version_number 2016/6
_shelx_space_group_comment
; 
The symmetry employed for this shelxl refinement is uniquely defined 
by the following loop, which should always be used as a source of 
symmetry information in preference to the above space-group names. 
They are only intended as comments. 
;
_shelx_estimated_absorpt_t_min 0.826
_shelx_estimated_absorpt_t_max 0.961

loop_
_space_group_symop_operation_xyz
'x, y, z'
'-x, -y, -z'

loop_
_atom_site_label
_atom_site_type_symbol
_atom_site_fract_x
_atom_site_fract_y
_atom_site_fract_z
_atom_site_U_iso_or_equiv
_atom_site_adp_type
_atom_site_occupancy
_atom_site_site_symmetry_order
_atom_site_calc_flag
_atom_site_refinement_flags_posn
_atom_site_refinement_flags_adp
Ni1 Ni 0.22383(3) 0.36939(2) 0.24913(2) 0.01734(6) Uani 1 1 d . .
O1 O 0.37135(16) 0.33887(13) 0.32813(6) 0.0205(2) Uani 1 1 d . .
O2 O -0.09408(18) 0.54433(14) 0.40036(6) 0.0264(3) Uani 1 1 d . .
O3 O 0.27114(16) 0.45879(12) 0.17431(5) 0.0196(2) Uani 1 1 d . .
O4 O 0.06653(19) 0.01235(13) 0.08772(6) 0.0266(3) Uani 1 1 d . .
N1 N 0.04869(19) 0.46898(14) 0.30568(7) 0.0168(3) Uani 1 1 d . .
N2 N 0.9216(3) 0.0614(2) 0.59011(9) 0.0455(5) Uani 1 1 d . .
N3 N 0.1378(2) 0.18001(15) 0.18767(7) 0.0185(3) Uani 1 1 d . .
N4 N 0.3811(2) 0.89642(18) -0.08785(8) 0.0334(4) Uani 1 1 d . .
C1 C 0.3260(2) 0.35598(17) 0.39031(8) 0.0178(3) Uani 1 1 d . .
C2 C 0.1758(2) 0.42453(18) 0.41411(8) 0.0210(4) Uani 1 1 d . .
H2A H 0.156111 0.436382 0.460917 0.025 Uiso 1 1 calc R U
C3 C 0.0490(2) 0.47819(17) 0.37099(8) 0.0186(3) Uani 1 1 d . .
C4 C -0.2085(3) 0.58665(19) 0.34707(8) 0.0221(4) Uani 1 1 d . .
H4A H -0.195548 0.693600 0.356614 0.027 Uiso 1 1 calc R U
H4B H -0.349407 0.544345 0.343781 0.027 Uiso 1 1 calc R U
C5 C -0.1226(2) 0.52683(18) 0.28027(8) 0.0187(3) Uani 1 1 d . .
C6 C 0.4532(2) 0.29379(18) 0.43578(8) 0.0190(3) Uani 1 1 d . .
C7 C 0.4058(3) 0.2776(2) 0.49972(9) 0.0281(4) Uani 1 1 d . .
H7A H 0.290701 0.308633 0.516238 0.034 Uiso 1 1 calc R U
C8 C 0.5252(3) 0.2166(2) 0.53924(9) 0.0324(4) Uani 1 1 d . .
H8A H 0.491860 0.206141 0.582742 0.039 Uiso 1 1 calc R U
C9 C 0.6935(3) 0.17078(19) 0.51560(9) 0.0256(4) Uani 1 1 d . .
C10 C 0.7421(3) 0.1845(2) 0.45174(10) 0.0305(4) Uani 1 1 d . .
H10A H 0.856848 0.152718 0.435223 0.037 Uiso 1 1 calc R U
C11 C 0.6209(3) 0.2451(2) 0.41246(9) 0.0271(4) Uani 1 1 d . .
H11A H 0.653155 0.253608 0.368569 0.033 Uiso 1 1 calc R U
C12 C 0.8201(3) 0.1088(2) 0.55732(10) 0.0317(4) Uani 1 1 d . .
C13 C -0.2636(3) 0.4021(2) 0.23148(9) 0.0240(4) Uani 1 1 d . .
H13A H -0.193902 0.355649 0.194483 0.036 Uiso 1 1 calc R U
H13B H -0.373744 0.439575 0.212103 0.036 Uiso 1 1 calc R U
H13C H -0.313963 0.330769 0.256472 0.036 Uiso 1 1 calc R U
C14 C -0.0556(3) 0.6468(2) 0.24486(10) 0.0295(4) Uani 1 1 d . .
H14A H 0.011630 0.607596 0.205682 0.044 Uiso 1 1 calc R U
H14B H 0.034874 0.725438 0.277202 0.044 Uiso 1 1 calc R U
H14C H -0.170396 0.684331 0.228927 0.044 Uiso 1 1 calc R U
C15 C 0.2356(2) 0.39940(18) 0.10894(8) 0.0175(3) Uani 1 1 d . .
C16 C 0.1677(3) 0.25493(18) 0.08073(8) 0.0216(4) Uani 1 1 d . .
H16A H 0.147634 0.221220 0.032308 0.026 Uiso 1 1 calc R U
C17 C 0.1262(2) 0.15360(18) 0.12135(8) 0.0201(3) Uani 1 1 d . .
C18 C -0.0013(3) -0.06226(19) 0.13874(9) 0.0256(4) Uani 1 1 d . .
H18A H 0.044250 -0.156891 0.132688 0.031 Uiso 1 1 calc R U
H18B H -0.146746 -0.078972 0.135523 0.031 Uiso 1 1 calc R U
C19 C 0.0897(3) 0.03993(18) 0.20770(9) 0.0215(4) Uani 1 1 d . .
C20 C 0.2725(2) 0.50447(18) 0.06444(8) 0.0172(3) Uani 1 1 d . .
C21 C 0.3469(3) 0.64978(19) 0.09547(9) 0.0241(4) Uani 1 1 d . .
H21A H 0.377057 0.679281 0.143817 0.029 Uiso 1 1 calc R U
C22 C 0.3777(3) 0.75196(19) 0.05713(9) 0.0257(4) Uani 1 1 d . .
H22A H 0.428059 0.850636 0.079040 0.031 Uiso 1 1 calc R U
C23 C 0.3343(2) 0.70893(19) -0.01378(9) 0.0211(3) Uani 1 1 d . .
C24 C 0.2625(3) 0.5639(2) -0.04546(9) 0.0247(4) Uani 1 1 d . .
H24A H 0.234574 0.534129 -0.093868 0.030 Uiso 1 1 calc R U
C25 C 0.2319(3) 0.46334(19) -0.00664(8) 0.0221(4) Uani 1 1 d . .
H25A H 0.182439 0.364598 -0.028693 0.027 Uiso 1 1 calc R U
C26 C 0.3618(3) 0.8147(2) -0.05468(9) 0.0251(4) Uani 1 1 d . .
C27 C -0.0553(3) 0.0540(2) 0.26091(10) 0.0288(4) Uani 1 1 d . .
H27A H 0.005524 0.127715 0.302150 0.043 Uiso 1 1 calc R U
H27B H -0.090354 -0.039470 0.272526 0.043 Uiso 1 1 calc R U
H27C H -0.174213 0.082786 0.242226 0.043 Uiso 1 1 calc R U
C28 C 0.2818(3) -0.0008(2) 0.23443(10) 0.0284(4) Uani 1 1 d . .
H28A H 0.341443 0.071706 0.276224 0.043 Uiso 1 1 calc R U
H28B H 0.372973 -0.003886 0.199626 0.043 Uiso 1 1 calc R U
H28C H 0.254037 -0.096380 0.244547 0.043 Uiso 1 1 calc R U

loop_
_atom_site_aniso_label
_atom_site_aniso_U_11
_atom_site_aniso_U_22
_atom_site_aniso_U_33
_atom_site_aniso_U_23
_atom_site_aniso_U_13
_atom_site_aniso_U_12
Ni1 0.02002(11) 0.02058(11) 0.01286(10) 0.00555(8) 0.00303(8) 0.00509(8)
O1 0.0197(6) 0.0291(7) 0.0152(6) 0.0090(5) 0.0031(4) 0.0061(5)
O2 0.0324(7) 0.0346(7) 0.0183(6) 0.0086(5) 0.0090(5) 0.0184(6)
O3 0.0231(6) 0.0217(6) 0.0145(5) 0.0060(5) 0.0024(4) 0.0033(5)
O4 0.0417(8) 0.0180(6) 0.0190(6) 0.0041(5) 0.0026(5) 0.0026(5)
N1 0.0175(7) 0.0177(7) 0.0162(7) 0.0058(5) 0.0013(5) 0.0039(5)
N2 0.0571(12) 0.0451(11) 0.0362(10) 0.0120(9) -0.0101(9) 0.0196(9)
N3 0.0218(7) 0.0188(7) 0.0170(7) 0.0073(6) 0.0036(5) 0.0050(6)
N4 0.0396(10) 0.0308(9) 0.0317(9) 0.0157(7) 0.0006(7) 0.0017(7)
C1 0.0182(8) 0.0184(8) 0.0151(8) 0.0050(6) -0.0001(6) -0.0022(6)
C2 0.0268(9) 0.0237(9) 0.0134(8) 0.0050(7) 0.0029(7) 0.0061(7)
C3 0.0198(8) 0.0172(8) 0.0180(8) 0.0027(6) 0.0041(6) 0.0025(6)
C4 0.0218(9) 0.0248(9) 0.0214(8) 0.0060(7) 0.0028(7) 0.0084(7)
C5 0.0204(8) 0.0192(8) 0.0193(8) 0.0067(7) 0.0046(6) 0.0077(7)
C6 0.0209(8) 0.0180(8) 0.0171(8) 0.0052(6) -0.0012(6) 0.0003(6)
C7 0.0339(10) 0.0360(11) 0.0185(9) 0.0084(8) 0.0054(7) 0.0152(8)
C8 0.0467(12) 0.0388(11) 0.0162(9) 0.0100(8) 0.0024(8) 0.0170(9)
C9 0.0309(10) 0.0205(9) 0.0235(9) 0.0057(7) -0.0072(7) 0.0035(7)
C10 0.0264(10) 0.0382(11) 0.0322(10) 0.0164(9) 0.0032(8) 0.0098(8)
C11 0.0247(9) 0.0384(11) 0.0234(9) 0.0160(8) 0.0048(7) 0.0075(8)
C12 0.0381(11) 0.0297(10) 0.0261(10) 0.0067(8) -0.0055(8) 0.0073(9)
C13 0.0223(9) 0.0301(10) 0.0197(8) 0.0056(7) 0.0010(7) 0.0060(7)
C14 0.0372(11) 0.0257(10) 0.0343(10) 0.0171(8) 0.0132(8) 0.0128(8)
C15 0.0147(8) 0.0241(9) 0.0164(8) 0.0077(7) 0.0037(6) 0.0068(6)
C16 0.0286(9) 0.0237(9) 0.0142(8) 0.0066(7) 0.0032(7) 0.0064(7)
C17 0.0214(9) 0.0186(8) 0.0202(8) 0.0038(7) 0.0015(7) 0.0052(7)
C18 0.0325(10) 0.0192(9) 0.0264(9) 0.0091(7) 0.0036(7) 0.0032(7)
C19 0.0290(9) 0.0158(8) 0.0222(8) 0.0081(7) 0.0049(7) 0.0053(7)
C20 0.0154(8) 0.0219(8) 0.0168(8) 0.0071(6) 0.0041(6) 0.0065(6)
C21 0.0343(10) 0.0237(9) 0.0156(8) 0.0053(7) 0.0046(7) 0.0072(8)
C22 0.0348(10) 0.0188(9) 0.0250(9) 0.0064(7) 0.0074(8) 0.0054(7)
C23 0.0208(8) 0.0244(9) 0.0233(9) 0.0128(7) 0.0064(7) 0.0074(7)
C24 0.0268(9) 0.0312(10) 0.0173(8) 0.0101(7) 0.0012(7) 0.0025(8)
C25 0.0260(9) 0.0218(9) 0.0175(8) 0.0054(7) 0.0011(7) 0.0007(7)
C26 0.0263(9) 0.0259(9) 0.0242(9) 0.0087(8) 0.0028(7) 0.0044(7)
C27 0.0371(11) 0.0225(9) 0.0314(10) 0.0121(8) 0.0144(8) 0.0051(8)
C28 0.0351(10) 0.0239(9) 0.0288(10) 0.0104(8) 0.0011(8) 0.0090(8)

loop_
_atom_type_symbol
_atom_type_description
_atom_type_scat_dispersion_real
_atom_type_scat_dispersion_imag
_atom_type_scat_source
C C 0.0033 0.0016 'International Tables Vol C Tables 4.2.6.8 and 6.1.1.4'
H H 0.0000 0.0000 'International Tables Vol C Tables 4.2.6.8 and 6.1.1.4'
N N 0.0061 0.0033 'International Tables Vol C Tables 4.2.6.8 and 6.1.1.4'
O O 0.0106 0.0060 'International Tables Vol C Tables 4.2.6.8 and 6.1.1.4'
Ni Ni 0.3393 1.1124 'International Tables Vol C Tables 4.2.6.8 and 6.1.1.4'

loop_
_geom_angle_atom_site_label_1
_geom_angle_atom_site_label_2
_geom_angle_atom_site_label_3
_geom_angle
O1 Ni1 O3 138.36(5)
O1 Ni1 N3 106.42(5)
O3 Ni1 N3 92.11(5)
O1 Ni1 N1 91.51(5)
O3 Ni1 N1 109.82(5)
N3 Ni1 N1 122.31(6)
C1 O1 Ni1 128.54(10)
C3 O2 C4 107.37(12)
C15 O3 Ni1 128.22(11)
C17 O4 C18 105.98(13)
C3 N1 C5 109.54(13)
C3 N1 Ni1 124.34(11)
C5 N1 Ni1 125.57(10)
C17 N3 C19 108.75(14)
C17 N3 Ni1 124.74(12)
C19 N3 Ni1 126.34(10)
O1 C1 C2 124.30(15)
O1 C1 C6 114.30(14)
C2 C1 C6 121.40(14)
C1 C2 C3 122.01(15)
C1 C2 H2A 119.0
C3 C2 H2A 119.0
N1 C3 O2 115.18(14)
N1 C3 C2 128.11(15)
O2 C3 C2 116.69(14)
O2 C4 C5 105.45(13)
O2 C4 H4A 110.7
C5 C4 H4A 110.7
O2 C4 H4B 110.7
C5 C4 H4B 110.7
H4A C4 H4B 108.8
N1 C5 C13 108.50(13)
N1 C5 C14 110.64(14)
C13 C5 C14 111.05(14)
N1 C5 C4 102.09(12)
C13 C5 C4 112.68(14)
C14 C5 C4 111.50(14)
C11 C6 C7 118.45(15)
C11 C6 C1 119.00(15)
C7 C6 C1 122.51(15)
C8 C7 C6 120.49(17)
C8 C7 H7A 119.8
C6 C7 H7A 119.8
C7 C8 C9 120.23(17)
C7 C8 H8A 119.9
C9 C8 H8A 119.9
C8 C9 C10 120.15(16)
C8 C9 C12 120.29(17)
C10 C9 C12 119.56(18)
C11 C10 C9 119.11(17)
C11 C10 H10A 120.4
C9 C10 H10A 120.4
C10 C11 C6 121.54(17)
C10 C11 H11A 119.2
C6 C11 H11A 119.2
N2 C12 C9 179.1(2)
C5 C13 H13A 109.5
C5 C13 H13B 109.5
H13A C13 H13B 109.5
C5 C13 H13C 109.5
H13A C13 H13C 109.5
H13B C13 H13C 109.5
C5 C14 H14A 109.5
C5 C14 H14B 109.5
H14A C14 H14B 109.5
C5 C14 H14C 109.5
H14A C14 H14C 109.5
H14B C14 H14C 109.5
O3 C15 C16 124.83(15)
O3 C15 C20 114.22(14)
C16 C15 C20 120.95(14)
C15 C16 C17 122.33(15)
C15 C16 H16A 118.8
C17 C16 H16A 118.8
N3 C17 O4 115.35(15)
N3 C17 C16 127.60(15)
O4 C17 C16 117.06(14)
O4 C18 C19 104.82(13)
O4 C18 H18A 110.8
C19 C18 H18A 110.8
O4 C18 H18B 110.8
C19 C18 H18B 110.8
H18A C18 H18B 108.9
N3 C19 C27 109.86(13)
N3 C19 C28 108.39(14)
C27 C19 C28 112.17(15)
N3 C19 C18 101.08(13)
C27 C19 C18 112.82(15)
C28 C19 C18 111.88(14)
C25 C20 C21 118.36(15)
C25 C20 C15 122.79(15)
C21 C20 C15 118.84(14)
C22 C21 C20 121.25(16)
C22 C21 H21A 119.4
C20 C21 H21A 119.4
C21 C22 C23 119.50(16)
C21 C22 H22A 120.2
C23 C22 H22A 120.2
C24 C23 C22 119.83(15)
C24 C23 C26 119.83(16)
C22 C23 C26 120.34(16)
C25 C24 C23 120.08(16)
C25 C24 H24A 120.0
C23 C24 H24A 120.0
C24 C25 C20 120.97(16)
C24 C25 H25A 119.5
C20 C25 H25A 119.5
N4 C26 C23 178.8(2)
C19 C27 H27A 109.5
C19 C27 H27B 109.5
H27A C27 H27B 109.5
C19 C27 H27C 109.5
H27A C27 H27C 109.5
H27B C27 H27C 109.5
C19 C28 H28A 109.5
C19 C28 H28B 109.5
H28A C28 H28B 109.5
C19 C28 H28C 109.5
H28A C28 H28C 109.5
H28B C28 H28C 109.5

loop_
_geom_bond_atom_site_label_1
_geom_bond_atom_site_label_2
_geom_bond_distance
Ni1 O1 1.9276(11)
Ni1 O3 1.9282(11)
Ni1 N3 1.9338(14)
Ni1 N1 1.9381(13)
O1 C1 1.2998(19)
O2 C3 1.3580(19)
O2 C4 1.452(2)
O3 C15 1.3020(19)
O4 C17 1.358(2)
O4 C18 1.453(2)
N1 C3 1.303(2)
N1 C5 1.484(2)
N2 C12 1.138(2)
N3 C17 1.300(2)
N3 C19 1.490(2)
N4 C26 1.143(2)
C1 C2 1.372(2)
C1 C6 1.500(2)
C2 C3 1.417(2)
C2 H2A 0.9500
C4 C5 1.544(2)
C4 H4A 0.9900
C4 H4B 0.9900
C5 C13 1.524(2)
C5 C14 1.524(2)
C6 C11 1.391(2)
C6 C7 1.395(2)
C7 C8 1.383(2)
C7 H7A 0.9500
C8 C9 1.387(3)
C8 H8A 0.9500
C9 C10 1.389(3)
C9 C12 1.448(2)
C10 C11 1.385(2)
C10 H10A 0.9500
C11 H11A 0.9500
C13 H13A 0.9800
C13 H13B 0.9800
C13 H13C 0.9800
C14 H14A 0.9800
C14 H14B 0.9800
C14 H14C 0.9800
C15 C16 1.370(2)
C15 C20 1.505(2)
C16 C17 1.422(2)
C16 H16A 0.9500
C18 C19 1.535(2)
C18 H18A 0.9900
C18 H18B 0.9900
C19 C27 1.526(2)
C19 C28 1.532(2)
C20 C25 1.394(2)
C20 C21 1.394(2)
C21 C22 1.385(2)
C21 H21A 0.9500
C22 C23 1.393(2)
C22 H22A 0.9500
C23 C24 1.391(2)
C23 C26 1.449(2)
C24 C25 1.380(2)
C24 H24A 0.9500
C25 H25A 0.9500
C27 H27A 0.9800
C27 H27B 0.9800
C27 H27C 0.9800
C28 H28A 0.9800
C28 H28B 0.9800
C28 H28C 0.9800

loop_
_geom_torsion_atom_site_label_1
_geom_torsion_atom_site_label_2
_geom_torsion_atom_site_label_3
_geom_torsion_atom_site_label_4
_geom_torsion
Ni1 O1 C1 C2 -12.0(2)
Ni1 O1 C1 C6 168.05(10)
O1 C1 C2 C3 2.8(3)
C6 C1 C2 C3 -177.19(15)
C5 N1 C3 O2 -3.9(2)
Ni1 N1 C3 O2 -175.78(10)
C5 N1 C3 C2 174.19(16)
Ni1 N1 C3 C2 2.3(3)
C4 O2 C3 N1 -0.13(19)
C4 O2 C3 C2 -178.45(14)
C1 C2 C3 N1 2.1(3)
C1 C2 C3 O2 -179.86(15)
C3 O2 C4 C5 3.86(17)
C3 N1 C5 C13 -113.34(15)
Ni1 N1 C5 C13 58.42(17)
C3 N1 C5 C14 124.60(15)
Ni1 N1 C5 C14 -63.65(17)
C3 N1 C5 C4 5.84(17)
Ni1 N1 C5 C4 177.59(11)
O2 C4 C5 N1 -5.69(16)
O2 C4 C5 C13 110.49(15)
O2 C4 C5 C14 -123.84(15)
O1 C1 C6 C11 9.5(2)
C2 C1 C6 C11 -170.44(16)
O1 C1 C6 C7 -167.93(16)
C2 C1 C6 C7 12.1(3)
C11 C6 C7 C8 1.1(3)
C1 C6 C7 C8 178.53(17)
C6 C7 C8 C9 -0.1(3)
C7 C8 C9 C10 -0.7(3)
C7 C8 C9 C12 179.14(18)
C8 C9 C10 C11 0.4(3)
C12 C9 C10 C11 -179.43(18)
C9 C10 C11 C6 0.7(3)
C7 C6 C11 C10 -1.4(3)
C1 C6 C11 C10 -178.92(17)
Ni1 O3 C15 C16 -4.7(2)
Ni1 O3 C15 C20 174.33(10)
O3 C15 C16 C17 0.8(3)
C20 C15 C16 C17 -178.20(15)
C19 N3 C17 O4 2.9(2)
Ni1 N3 C17 O4 178.54(10)
C19 N3 C17 C16 -177.30(16)
Ni1 N3 C17 C16 -1.7(3)
C18 O4 C17 N3 10.38(19)
C18 O4 C17 C16 -169.41(15)
C15 C16 C17 N3 2.6(3)
C15 C16 C17 O4 -177.61(15)
C17 O4 C18 C19 -18.45(17)
C17 N3 C19 C27 -133.33(15)
Ni1 N3 C19 C27 51.15(18)
C17 N3 C19 C28 103.79(16)
Ni1 N3 C19 C28 -71.72(17)
C17 N3 C19 C18 -13.94(17)
Ni1 N3 C19 C18 170.55(11)
O4 C18 C19 N3 19.24(16)
O4 C18 C19 C27 136.50(14)
O4 C18 C19 C28 -95.91(16)
O3 C15 C20 C25 -176.03(15)
C16 C15 C20 C25 3.0(2)
O3 C15 C20 C21 2.7(2)
C16 C15 C20 C21 -178.23(16)
C25 C20 C21 C22 0.9(3)
C15 C20 C21 C22 -177.92(15)
C20 C21 C22 C23 -0.2(3)
C21 C22 C23 C24 -0.7(3)
C21 C22 C23 C26 178.78(16)
C22 C23 C24 C25 0.9(3)
C26 C23 C24 C25 -178.57(16)
C23 C24 C25 C20 -0.2(3)
C21 C20 C25 C24 -0.6(3)
C15 C20 C25 C24 178.09(15)
